data_4115185
loop_
_publ_author_name
'Reginald H. Mitchell'
'Zinka Brkic'
'David J. Berg'
'Tosha M. Barclay'

_publ_section_title
;
 Effective Aromaticity of Tricarbonylchromiumbenzene, about 25 Enhanced
 over that of Benzene: Structural Evidence from a Complexed Benzannulene
;
_journal_name_full 'Journal of the American Chemical Society'
_journal_page_first 11983
_journal_page_last 11988
_journal_paper_doi 10.1021/ja0269542
_journal_volume 124
_journal_year 2002
_chemical_formula_sum 'C33 H34 Cr O3'
_chemical_formula_weight 530.60
_chemical_name_systematic
; 
 ? 
;
_space_group_IT_number 60
_symmetry_cell_setting orthorhombic
_symmetry_space_group_name_Hall '-P 2n 2ab'
_symmetry_space_group_name_H-M 'P b c n'
_atom_sites_solution_hydrogens geom
_atom_sites_solution_primary direct
_atom_sites_solution_secondary difmap
_audit_creation_method SHELXL-97
_cell_angle_alpha 90.00
_cell_angle_beta 90.00
_cell_angle_gamma 90.00
_cell_formula_units_Z 8
_cell_length_a 19.369(9)
_cell_length_b 16.082(7)
_cell_length_c 17.955(8)
_cell_measurement_temperature 218(2)
_cell_volume 5593(4)
_computing_structure_refinement 'SHELXL-97 (Sheldrick, 1997)'
_computing_structure_solution 'SHELXS-97 (Sheldrick, 1990)'
_diffrn_ambient_temperature 218(2)
_diffrn_measured_fraction_theta_full 0.999
_diffrn_measured_fraction_theta_max 0.999
_diffrn_radiation_monochromator graphite
_diffrn_radiation_source 'fine-focus sealed tube'
_diffrn_radiation_type MoK\a
_diffrn_radiation_wavelength 0.71073
_diffrn_reflns_av_R_equivalents 0.0817
_diffrn_reflns_av_sigmaI/netI 0.0547
_diffrn_reflns_limit_h_max 23
_diffrn_reflns_limit_h_min -23
_diffrn_reflns_limit_k_max 19
_diffrn_reflns_limit_k_min -19
_diffrn_reflns_limit_l_max 21
_diffrn_reflns_limit_l_min -21
_diffrn_reflns_number 37407
_diffrn_reflns_theta_full 25.08
_diffrn_reflns_theta_max 25.08
_diffrn_reflns_theta_min 1.65
_exptl_absorpt_coefficient_mu 0.440
_exptl_crystal_density_diffrn 1.260
_exptl_crystal_F_000 2240
_refine_diff_density_max 0.389
_refine_diff_density_min -0.247
_refine_diff_density_rms 0.060
_refine_ls_extinction_method none
_refine_ls_goodness_of_fit_ref 1.040
_refine_ls_hydrogen_treatment mixed
_refine_ls_matrix_type full
_refine_ls_number_parameters 399
_refine_ls_number_reflns 4955
_refine_ls_number_restraints 0
_refine_ls_restrained_S_all 1.040
_refine_ls_R_factor_all 0.0986
_refine_ls_R_factor_gt 0.0524
_refine_ls_shift/su_max 0.000
_refine_ls_shift/su_mean 0.000
_refine_ls_structure_factor_coef Fsqd
_refine_ls_weighting_details 'calc w=1/[\s^2^(Fo^2^)+(0.0585P)^2^+5.1804P] where P=(Fo^2^+2Fc^2^)/3'
_refine_ls_weighting_scheme calc
_refine_ls_wR_factor_gt 0.1210
_refine_ls_wR_factor_ref 0.1404
_reflns_number_gt 3102
_reflns_number_total 4955
_reflns_threshold_expression >2sigma(I)
_cod_data_source_file ja0269542_s2.cif
_cod_data_source_block rhbdhp1a
_cod_database_code 4115185

loop_
_symmetry_equiv_pos_as_xyz
'x, y, z'
'-x+1/2, -y+1/2, z+1/2'
'-x, y, -z+1/2'
'x+1/2, -y+1/2, -z'
'-x, -y, -z'
'x-1/2, y-1/2, -z-1/2'
'x, -y, z-1/2'
'-x-1/2, y-1/2, z'

loop_
_atom_site_label
_atom_site_type_symbol
_atom_site_fract_x
_atom_site_fract_y
_atom_site_fract_z
_atom_site_U_iso_or_equiv
_atom_site_adp_type
_atom_site_occupancy
_atom_site_symmetry_multiplicity
_atom_site_calc_flag
_atom_site_refinement_flags
_atom_site_disorder_assembly
_atom_site_disorder_group
Cr Cr 0.38840(3) 0.96653(3) 0.10826(3) 0.03058(18) Uani 1 1 d . . .
O1 O 0.42936(19) 1.14552(17) 0.0971(2) 0.0807(11) Uani 1 1 d . . .
O2 O 0.53404(16) 0.9290(2) 0.1551(2) 0.0738(10) Uani 1 1 d . . .
O3 O 0.34009(16) 0.99566(19) 0.26565(16) 0.0602(8) Uani 1 1 d . . .
C1 C 0.35994(19) 0.9846(2) 0.2060(2) 0.0375(9) Uani 1 1 d . . .
C2 C 0.4118(2) 1.0767(2) 0.1018(2) 0.0514(11) Uani 1 1 d . . .
C3 C 0.4779(2) 0.9444(2) 0.1391(2) 0.0436(10) Uani 1 1 d . . .
C4 C 0.31771(17) 0.85303(19) 0.10250(18) 0.0264(7) Uani 1 1 d . . .
C5 C 0.28264(18) 0.9284(2) 0.08122(19) 0.0309(8) Uani 1 1 d . . .
H5A H 0.2445 0.9488 0.1130 0.037 Uiso 1 1 calc R . .
C6 C 0.30584(18) 0.9789(2) 0.02369(19) 0.0350(9) Uani 1 1 d . . .
H6A H 0.2839 1.0337 0.0155 0.042 Uiso 1 1 calc R . .
C7 C 0.36848(18) 0.9600(2) -0.01258(19) 0.0359(9) Uani 1 1 d . . .
H7A H 0.3898 1.0015 -0.0462 0.043 Uiso 1 1 calc R . .
C8 C 0.40592(18) 0.8896(2) 0.00841(18) 0.0323(8) Uani 1 1 d . . .
H8A H 0.4536 0.8828 -0.0104 0.039 Uiso 1 1 calc R . .
C9 C 0.38095(17) 0.83327(19) 0.06443(17) 0.0271(7) Uani 1 1 d . . .
C10 C 0.41846(18) 0.7562(2) 0.08208(18) 0.0274(8) Uani 1 1 d . . .
C11 C 0.47958(18) 0.7349(2) 0.05111(19) 0.0323(8) Uani 1 1 d . . .
H11A H 0.5003 0.7727 0.0180 0.039 Uiso 1 1 calc R . .
C12 C 0.51522(19) 0.6571(2) 0.0660(2) 0.0352(9) Uani 1 1 d . . .
C13 C 0.5826(2) 0.6396(2) 0.0247(2) 0.0414(9) Uani 1 1 d . . .
C14 C 0.5690(2) 0.6397(3) -0.0600(2) 0.0529(11) Uani 1 1 d . . .
H14A H 0.5502 0.6931 -0.0747 0.079 Uiso 1 1 calc R A .
H14B H 0.5363 0.5961 -0.0722 0.079 Uiso 1 1 calc R . .
H14C H 0.6120 0.6299 -0.0863 0.079 Uiso 1 1 calc R . .
C15 C 0.6365(2) 0.7063(3) 0.0435(3) 0.0582(12) Uani 1 1 d . . .
H15A H 0.6184 0.7608 0.0308 0.087 Uiso 1 1 calc R A .
H15B H 0.6783 0.6960 0.0152 0.087 Uiso 1 1 calc R . .
H15C H 0.6469 0.7044 0.0963 0.087 Uiso 1 1 calc R . .
C16 C 0.6124(2) 0.5534(3) 0.0453(3) 0.0637(13) Uani 1 1 d . . .
H16A H 0.6215 0.5514 0.0984 0.096 Uiso 1 1 calc R A .
H16B H 0.6550 0.5443 0.0181 0.096 Uiso 1 1 calc R . .
H16C H 0.5793 0.5105 0.0322 0.096 Uiso 1 1 calc R . .
C17 C 0.48636(19) 0.6033(2) 0.1154(2) 0.0400(9) Uani 1 1 d . . .
H17A H 0.5093 0.5530 0.1254 0.048 Uiso 1 1 calc R . .
C18 C 0.42252(19) 0.6197(2) 0.1527(2) 0.0366(9) Uani 1 1 d . . .
C19 C 0.3941(2) 0.5675(2) 0.2034(3) 0.0557(12) Uani 1 1 d . . .
H19A H 0.4167 0.5173 0.2147 0.067 Uiso 1 1 calc R . .
C20 C 0.3308(2) 0.5868(2) 0.2401(2) 0.0510(11) Uani 1 1 d . . .
H20A H 0.3107 0.5469 0.2717 0.061 Uiso 1 1 calc R A .
C21 C 0.2985(2) 0.6613(2) 0.2307(2) 0.0477(11) Uani 1 1 d . A .
C22 C 0.23879(19) 0.6859(2) 0.2702(2) 0.0424(10) Uani 1 1 d . . .
H22A H 0.2196 0.6487 0.3048 0.051 Uiso 1 1 calc R A .
C23 C 0.20773(19) 0.7610(2) 0.2603(2) 0.0349(9) Uani 1 1 d . A .
C24 C 0.1465(2) 0.7883(2) 0.3082(2) 0.0525(11) Uani 1 1 d . . .
C25A C 0.0874(6) 0.8208(11) 0.2598(7) 0.097(5) Uani 0.623(10) 1 d P A 1
H25A H 0.0978 0.8769 0.2436 0.145 Uiso 0.623(10) 1 calc PR A 1
H25B H 0.0450 0.8208 0.2884 0.145 Uiso 0.623(10) 1 calc PR A 1
H25C H 0.0820 0.7851 0.2166 0.145 Uiso 0.623(10) 1 calc PR A 1
C26A C 0.1795(5) 0.8666(5) 0.3547(5) 0.092(4) Uani 0.623(10) 1 d P A 1
H26A H 0.2148 0.8933 0.3248 0.138 Uiso 0.623(10) 1 calc PR A 1
H26B H 0.1997 0.8464 0.4007 0.138 Uiso 0.623(10) 1 calc PR A 1
H26C H 0.1434 0.9064 0.3661 0.138 Uiso 0.623(10) 1 calc PR A 1
C27A C 0.1260(5) 0.7272(4) 0.3637(5) 0.066(3) Uani 0.623(10) 1 d P A 1
H27A H 0.1513 0.7369 0.4095 0.098 Uiso 0.623(10) 1 calc PR A 1
H27B H 0.1360 0.6718 0.3454 0.098 Uiso 0.623(10) 1 calc PR A 1
H27C H 0.0768 0.7322 0.3733 0.098 Uiso 0.623(10) 1 calc PR A 1
C25B C 0.1065(9) 0.8558(11) 0.2833(9) 0.045(4) Uani 0.377(10) 1 d P A 2
H25D H 0.1346 0.9057 0.2825 0.067 Uiso 0.377(10) 1 calc PR A 2
H25E H 0.0677 0.8638 0.3167 0.067 Uiso 0.377(10) 1 calc PR A 2
H25F H 0.0896 0.8443 0.2335 0.067 Uiso 0.377(10) 1 calc PR A 2
C26B C 0.1618(8) 0.7925(12) 0.3859(7) 0.088(7) Uani 0.377(10) 1 d P A 2
H26D H 0.1947 0.8368 0.3949 0.132 Uiso 0.377(10) 1 calc PR A 2
H26E H 0.1813 0.7400 0.4022 0.132 Uiso 0.377(10) 1 calc PR A 2
H26F H 0.1197 0.8036 0.4135 0.132 Uiso 0.377(10) 1 calc PR A 2
C27B C 0.0875(6) 0.7059(7) 0.3056(9) 0.063(5) Uani 0.377(10) 1 d P A 2
H27D H 0.0914 0.6771 0.2583 0.094 Uiso 0.377(10) 1 calc PR A 2
H27E H 0.0410 0.7274 0.3112 0.094 Uiso 0.377(10) 1 calc PR A 2
H27F H 0.0974 0.6674 0.3458 0.094 Uiso 0.377(10) 1 calc PR A 2
C28 C 0.23443(18) 0.8156(2) 0.20261(19) 0.0340(9) Uani 1 1 d . . .
H28A H 0.2106 0.8653 0.1930 0.041 Uiso 1 1 calc R A .
C29 C 0.29124(18) 0.79920(19) 0.16216(19) 0.0291(8) Uani 1 1 d . A .
C30A C 0.3408(4) 0.7297(4) 0.1922(4) 0.0252(19) Uani 0.634(16) 1 d P A 1
C31A C 0.3920(5) 0.7696(4) 0.2478(4) 0.036(2) Uani 0.634(16) 1 d P A 1
H31A H 0.4229 0.7272 0.2669 0.053 Uiso 0.634(16) 1 calc PR A 1
H31B H 0.3665 0.7942 0.2888 0.053 Uiso 0.634(16) 1 calc PR A 1
H31C H 0.4185 0.8123 0.2227 0.053 Uiso 0.634(16) 1 calc PR A 1
C32A C 0.3771(6) 0.6894(6) 0.1248(6) 0.031(2) Uani 0.634(16) 1 d P A 1
C33A C 0.3244(5) 0.6496(4) 0.0705(4) 0.041(2) Uani 0.634(16) 1 d P A 1
H33A H 0.3488 0.6248 0.0288 0.062 Uiso 0.634(16) 1 calc PR A 1
H33B H 0.2931 0.6920 0.0523 0.062 Uiso 0.634(16) 1 calc PR A 1
H33C H 0.2983 0.6069 0.0964 0.062 Uiso 0.634(16) 1 calc PR A 1
C30B C 0.3162(7) 0.7110(7) 0.1533(10) 0.033(4) Uani 0.366(16) 1 d P A 2
C31B C 0.2838(10) 0.6683(8) 0.0814(8) 0.050(4) Uani 0.366(16) 1 d P A 2
H31D H 0.2960 0.7004 0.0375 0.075 Uiso 0.366(16) 1 calc PR A 2
H31E H 0.2340 0.6663 0.0863 0.075 Uiso 0.366(16) 1 calc PR A 2
H31F H 0.3017 0.6123 0.0764 0.075 Uiso 0.366(16) 1 calc PR A 2
C32B C 0.3928(11) 0.7106(12) 0.1493(11) 0.035(4) Uani 0.366(16) 1 d P A 2
C33B C 0.4237(8) 0.7573(8) 0.2225(9) 0.035(4) Uani 0.366(16) 1 d P A 2
H33D H 0.4071 0.8142 0.2239 0.052 Uiso 0.366(16) 1 calc PR A 2
H33E H 0.4737 0.7572 0.2203 0.052 Uiso 0.366(16) 1 calc PR A 2
H33F H 0.4086 0.7283 0.2671 0.052 Uiso 0.366(16) 1 calc PR A 2

loop_
_atom_site_aniso_label
_atom_site_aniso_U_11
_atom_site_aniso_U_22
_atom_site_aniso_U_33
_atom_site_aniso_U_23
_atom_site_aniso_U_13
_atom_site_aniso_U_12
Cr 0.0320(3) 0.0237(3) 0.0360(3) 0.0053(2) 0.0000(3) -0.0016(3)
O1 0.102(3) 0.0293(16) 0.111(3) 0.0131(17) 0.001(2) -0.0182(17)
O2 0.0348(18) 0.094(2) 0.093(3) 0.019(2) -0.0175(17) -0.0073(17)
O3 0.075(2) 0.067(2) 0.0391(17) -0.0101(14) 0.0006(16) 0.0180(17)
C1 0.037(2) 0.030(2) 0.045(2) -0.0020(17) -0.0065(19) 0.0047(17)
C2 0.062(3) 0.035(2) 0.057(3) 0.007(2) -0.005(2) -0.007(2)
C3 0.041(3) 0.042(2) 0.048(2) 0.0092(18) -0.004(2) -0.0117(19)
C4 0.0272(18) 0.0260(17) 0.0260(17) -0.0009(14) -0.0016(15) -0.0018(14)
C5 0.033(2) 0.0301(18) 0.0293(19) 0.0011(15) 0.0007(16) 0.0025(16)
C6 0.030(2) 0.039(2) 0.036(2) 0.0069(17) -0.0026(16) 0.0053(16)
C7 0.038(2) 0.039(2) 0.0307(19) 0.0105(17) 0.0017(16) 0.0007(17)
C8 0.029(2) 0.039(2) 0.0286(19) 0.0044(16) 0.0051(15) 0.0040(16)
C9 0.0265(19) 0.0279(17) 0.0268(18) -0.0020(14) -0.0031(15) -0.0009(15)
C10 0.0283(19) 0.0282(17) 0.0259(17) 0.0006(14) 0.0014(15) 0.0003(15)
C11 0.034(2) 0.0277(18) 0.035(2) 0.0023(15) 0.0047(17) -0.0007(16)
C12 0.034(2) 0.0340(19) 0.038(2) -0.0006(17) 0.0020(17) 0.0045(17)
C13 0.033(2) 0.040(2) 0.051(2) 0.0016(18) 0.0091(18) 0.0073(18)
C14 0.051(3) 0.052(3) 0.055(3) -0.006(2) 0.015(2) 0.009(2)
C15 0.036(2) 0.067(3) 0.071(3) -0.005(2) 0.004(2) 0.002(2)
C16 0.049(3) 0.059(3) 0.084(3) 0.015(2) 0.024(3) 0.027(2)
C17 0.038(2) 0.0276(18) 0.055(2) 0.0012(18) 0.003(2) 0.0104(16)
C18 0.038(2) 0.0221(17) 0.049(2) 0.0018(17) 0.0070(18) 0.0023(16)
C19 0.056(3) 0.0239(19) 0.087(3) 0.017(2) 0.023(3) 0.0108(19)
C20 0.056(3) 0.024(2) 0.074(3) 0.015(2) 0.025(2) 0.0009(19)
C21 0.048(3) 0.026(2) 0.069(3) 0.0138(19) 0.025(2) -0.0001(18)
C22 0.046(2) 0.0283(19) 0.053(2) 0.0104(18) 0.019(2) -0.0036(18)
C23 0.040(2) 0.0285(19) 0.036(2) 0.0019(16) 0.0101(17) -0.0006(17)
C24 0.068(3) 0.047(2) 0.043(2) 0.013(2) 0.026(2) 0.022(2)
C25A 0.038(7) 0.180(17) 0.072(9) 0.041(9) 0.020(6) 0.035(8)
C26A 0.167(10) 0.040(5) 0.068(6) -0.003(4) 0.072(6) 0.008(5)
C27A 0.075(7) 0.044(4) 0.078(6) 0.004(4) 0.048(6) 0.000(4)
C25B 0.031(9) 0.065(9) 0.039(9) 0.013(6) 0.008(7) 0.002(7)
C26B 0.081(11) 0.15(2) 0.036(8) -0.008(9) -0.003(7) 0.029(12)
C27B 0.035(7) 0.053(7) 0.101(12) -0.015(7) 0.033(8) -0.017(6)
C28 0.039(2) 0.0283(18) 0.035(2) 0.0027(16) 0.0063(17) 0.0070(16)
C29 0.031(2) 0.0215(17) 0.035(2) 0.0010(15) 0.0054(16) -0.0028(15)
C30A 0.033(4) 0.020(3) 0.023(4) 0.001(3) 0.001(3) 0.000(3)
C31A 0.039(5) 0.035(4) 0.033(4) 0.011(3) 0.000(4) -0.007(4)
C32A 0.031(5) 0.022(5) 0.038(6) 0.001(3) 0.005(4) 0.002(3)
C33A 0.044(5) 0.031(4) 0.049(4) -0.012(3) -0.003(4) -0.002(4)
C30B 0.033(7) 0.025(6) 0.040(9) 0.010(6) 0.009(6) -0.004(5)
C31B 0.054(10) 0.029(7) 0.069(9) -0.025(6) -0.018(8) -0.002(7)
C32B 0.032(10) 0.031(10) 0.043(11) 0.011(7) 0.010(8) 0.004(7)
C33B 0.025(7) 0.044(7) 0.036(8) 0.014(6) -0.006(6) -0.006(6)

loop_
_atom_type_symbol
_atom_type_description
_atom_type_scat_dispersion_real
_atom_type_scat_dispersion_imag
_atom_type_scat_source
C C 0.0033 0.0016 'International Tables Vol C Tables 4.2.6.8 and 6.1.1.4'
H H 0.0000 0.0000 'International Tables Vol C Tables 4.2.6.8 and 6.1.1.4'
O O 0.0106 0.0060 'International Tables Vol C Tables 4.2.6.8 and 6.1.1.4'
Cr Cr 0.3209 0.6236 'International Tables Vol C Tables 4.2.6.8 and 6.1.1.4'

loop_
_geom_angle_atom_site_label_1
_geom_angle_atom_site_label_2
_geom_angle_atom_site_label_3
_geom_angle
C2 Cr C3 88.44(18)
C2 Cr C1 88.96(18)
C3 Cr C1 91.41(17)
C2 Cr C5 119.19(16)
C3 Cr C5 152.35(14)
C1 Cr C5 88.61(15)
C2 Cr C8 116.94(17)
C3 Cr C8 89.51(15)
C1 Cr C8 154.09(14)
C5 Cr C8 78.87(13)
C2 Cr C7 91.58(16)
C3 Cr C7 116.64(16)
C1 Cr C7 151.94(15)
C5 Cr C7 66.76(13)
C8 Cr C7 36.90(12)
C2 Cr C6 92.82(16)
C3 Cr C6 153.82(16)
C1 Cr C6 114.75(15)
C5 Cr C6 36.72(12)
C8 Cr C6 66.65(13)
C7 Cr C6 37.20(13)
C2 Cr C4 156.68(16)
C3 Cr C4 114.86(14)
C1 Cr C4 89.42(14)
C5 Cr C4 37.50(12)
C8 Cr C4 66.87(12)
C7 Cr C4 79.19(13)
C6 Cr C4 66.90(12)
C2 Cr C9 154.12(16)
C3 Cr C9 88.96(14)
C1 Cr C9 116.84(13)
C5 Cr C9 66.62(12)
C8 Cr C9 37.28(12)
C7 Cr C9 66.79(12)
C6 Cr C9 78.61(13)
C4 Cr C9 36.68(11)
O3 C1 Cr 177.7(3)
O1 C2 Cr 177.3(4)
O2 C3 Cr 176.8(4)
C9 C4 C5 117.5(3)
C9 C4 C29 120.9(3)
C5 C4 C29 121.6(3)
C9 C4 Cr 71.79(18)
C5 C4 Cr 67.80(18)
C29 C4 Cr 130.3(2)
C6 C5 C4 122.4(3)
C6 C5 Cr 72.5(2)
C4 C5 Cr 74.70(19)
C5 C6 C7 119.8(3)
C5 C6 Cr 70.8(2)
C7 C6 Cr 71.1(2)
C8 C7 C6 119.8(3)
C8 C7 Cr 71.5(2)
C6 C7 Cr 71.7(2)
C7 C8 C9 121.7(3)
C7 C8 Cr 71.6(2)
C9 C8 Cr 74.51(19)
C8 C9 C4 118.7(3)
C8 C9 C10 121.1(3)
C4 C9 C10 120.3(3)
C8 C9 Cr 68.21(18)
C4 C9 Cr 71.53(17)
C10 C9 Cr 133.2(2)
C11 C10 C9 123.8(3)
C11 C10 C32B 119.9(8)
C9 C10 C32B 115.0(8)
C11 C10 C32A 118.9(5)
C9 C10 C32A 115.9(5)
C32B C10 C32A 24.0(6)
C10 C11 C12 123.9(3)
C17 C12 C11 118.2(3)
C17 C12 C13 123.4(3)
C11 C12 C13 118.4(3)
C12 C13 C15 110.3(3)
C12 C13 C14 109.4(3)
C15 C13 C14 109.4(3)
C12 C13 C16 111.6(3)
C15 C13 C16 108.6(4)
C14 C13 C16 107.4(3)
C12 C17 C18 122.9(3)
C19 C18 C17 123.4(3)
C19 C18 C32A 116.5(5)
C17 C18 C32A 119.0(5)
C19 C18 C32B 117.0(8)
C17 C18 C32B 118.1(8)
C32A C18 C32B 23.6(6)
C18 C19 C20 121.6(3)
C21 C20 C19 121.9(3)
C20 C21 C22 124.0(3)
C20 C21 C30A 116.2(4)
C22 C21 C30A 117.4(3)
C20 C21 C30B 116.1(5)
C22 C21 C30B 117.3(5)
C30A C21 C30B 32.6(4)
C23 C22 C21 123.1(3)
C22 C23 C28 118.1(3)
C22 C23 C24 121.6(3)
C28 C23 C24 120.2(3)
C25B C24 C26B 112.8(10)
C25B C24 C27A 126.0(9)
C26B C24 C27A 54.5(8)
C25B C24 C23 118.0(8)
C26B C24 C23 113.8(7)
C27A C24 C23 113.8(4)
C25B C24 C25A 31.1(7)
C26B C24 C25A 134.0(8)
C27A C24 C25A 114.5(7)
C23 C24 C25A 111.0(6)
C25B C24 C26A 77.5(7)
C26B C24 C26A 52.1(8)
C27A C24 C26A 106.0(5)
C23 C24 C26A 101.8(4)
C25A C24 C26A 108.6(7)
C25B C24 C27B 102.4(8)
C26B C24 C27B 101.3(10)
C27A C24 C27B 47.8(6)
C23 C24 C27B 105.9(5)
C25A C24 C27B 75.8(8)
C26A C24 C27B 148.1(6)
C29 C28 C23 123.9(3)
C28 C29 C4 124.3(3)
C28 C29 C30B 120.3(5)
C4 C29 C30B 111.4(5)
C28 C29 C30A 117.0(3)
C4 C29 C30A 117.2(3)
C30B C29 C30A 33.8(5)
C21 C30A C32A 107.2(6)
C21 C30A C31A 110.4(5)
C32A C30A C31A 112.8(10)
C21 C30A C29 109.9(5)
C32A C30A C29 108.0(7)
C31A C30A C29 108.5(4)
C18 C32A C30A 108.5(8)
C18 C32A C10 112.3(8)
C30A C32A C10 109.5(7)
C18 C32A C33A 106.6(6)
C30A C32A C33A 111.4(10)
C10 C32A C33A 108.5(7)
C32B C30B C29 109.3(13)
C32B C30B C31B 110.6(19)
C29 C30B C31B 111.4(9)
C32B C30B C21 104.3(13)
C29 C30B C21 107.7(9)
C31B C30B C21 113.3(9)
C30B C32B C10 111.6(15)
C30B C32B C18 111.7(14)
C10 C32B C18 111.4(13)
C30B C32B C33B 109.0(19)
C10 C32B C33B 107.6(11)
C18 C32B C33B 105.2(12)

loop_
_geom_bond_atom_site_label_1
_geom_bond_atom_site_label_2
_geom_bond_distance
Cr C2 1.832(4)
Cr C3 1.854(4)
Cr C1 1.863(4)
Cr C5 2.192(4)
Cr C8 2.204(4)
Cr C7 2.206(4)
Cr C6 2.214(4)
Cr C4 2.284(3)
Cr C9 2.288(3)
O1 C2 1.161(4)
O2 C3 1.152(5)
O3 C1 1.151(4)
C4 C9 1.438(5)
C4 C5 1.441(5)
C4 C29 1.470(4)
C5 C6 1.388(5)
C6 C7 1.410(5)
C7 C8 1.396(5)
C8 C9 1.438(4)
C9 C10 1.472(4)
C10 C11 1.352(5)
C10 C32B 1.497(19)
C10 C32A 1.543(11)
C11 C12 1.454(5)
C12 C17 1.360(5)
C12 C13 1.527(5)
C13 C15 1.534(6)
C13 C14 1.543(6)
C13 C16 1.547(5)
C17 C18 1.431(5)
C18 C19 1.356(5)
C18 C32A 1.510(12)
C18 C32B 1.57(2)
C19 C20 1.426(5)
C20 C21 1.362(5)
C21 C22 1.414(5)
C21 C30A 1.535(7)
C21 C30B 1.639(13)
C22 C23 1.360(5)
C23 C28 1.453(5)
C23 C24 1.529(5)
C24 C25B 1.41(2)
C24 C26B 1.428(13)
C24 C27A 1.456(7)
C24 C25A 1.530(13)
C24 C26A 1.640(9)
C24 C27B 1.752(12)
C28 C29 1.344(5)
C29 C30B 1.506(11)
C29 C30A 1.569(7)
C30A C32A 1.543(14)
C30A C31A 1.547(13)
C32A C33A 1.550(14)
C30B C32B 1.48(3)
C30B C31B 1.59(2)
C32B C33B 1.63(3)
